data_4503816
loop_
_publ_author_name
'Shattock, Tanise R.'
'Arora, Kapildev K.'
'Vishweshwar, Peddy'
'Zaworotko, Michael J.'

_publ_section_title
;
 Hierarchy of Supramolecular Synthons: Persistent Carboxylic
 Acid&#x00B7;&#x00B7;&#x00B7;Pyridine Hydrogen Bonds in Cocrystals That
 also Contain a Hydroxyl Moiety
;
_journal_issue 12
_journal_name_full 'Crystal Growth &amp; Design'
_journal_page_first 4533
_journal_paper_doi 10.1021/cg800565a
_journal_volume 8
_journal_year 2008
_chemical_formula_moiety ' C7 H6 O3, C7 H5 O3, C12 H13 N2'
_chemical_formula_sum 'C26 H24 N2 O6'
_chemical_formula_weight 460.47
_chemical_melting_point '194-198 &#x00BA;C'
_chemical_name_common '2:1 Complex of 4HBA + BPEA'
_chemical_name_systematic
; 
 2:1 Complex of 4-hydroxybenzoic acid and 1,2-bis(4-pyridine)ethane 
;
_space_group_IT_number 14
_symmetry_cell_setting monoclinic
_symmetry_space_group_name_Hall '-P 2ybc'
_symmetry_space_group_name_H-M 'P 1 21/c 1'
_atom_sites_solution_hydrogens geom
_atom_sites_solution_primary direct
_atom_sites_solution_secondary difmap
_audit_creation_method SHELXL-97
_cell_angle_alpha 90.00
_cell_angle_beta 103.033(2)
_cell_angle_gamma 90.00
_cell_formula_units_Z 4
_cell_length_a 7.367(9)
_cell_length_b 23.716(3)
_cell_length_c 12.552(15)
_cell_measurement_temperature 100(2)
_cell_volume 2137(4)
_computing_cell_refinement 'Bruker SMART'
_computing_data_collection 'Bruker SMART'
_computing_data_reduction 'Bruker SAINT'
_computing_molecular_graphics 'Bruker SHELXTL'
_computing_publication_material 'Bruker SHELXTL'
_computing_structure_refinement 'SHELXL-97 (Sheldrick, 1997)'
_computing_structure_solution 'SHELXS-97 (Sheldrick, 1990)'
_diffrn_ambient_temperature 100(2)
_diffrn_measured_fraction_theta_full 0.996
_diffrn_measured_fraction_theta_max 0.996
_diffrn_measurement_device_type 'CCD area detector'
_diffrn_measurement_method 'phi and omega scans'
_diffrn_radiation_monochromator graphite
_diffrn_radiation_source 'fine-focus sealed tube'
_diffrn_radiation_type MoK\a
_diffrn_radiation_wavelength 0.71073
_diffrn_reflns_av_R_equivalents 0.0436
_diffrn_reflns_av_sigmaI/netI 0.0541
_diffrn_reflns_limit_h_max 8
_diffrn_reflns_limit_h_min -9
_diffrn_reflns_limit_k_max 29
_diffrn_reflns_limit_k_min -29
_diffrn_reflns_limit_l_max 14
_diffrn_reflns_limit_l_min -15
_diffrn_reflns_number 12384
_diffrn_reflns_theta_full 26.37
_diffrn_reflns_theta_max 26.37
_diffrn_reflns_theta_min 1.72
_exptl_absorpt_coefficient_mu 0.103
_exptl_absorpt_correction_T_max 0.9798
_exptl_absorpt_correction_T_min 0.9699
_exptl_absorpt_correction_type multi-scan
_exptl_absorpt_process_details 'SADABS; Sheldrick, 1996'
_exptl_crystal_colour colorless
_exptl_crystal_density_diffrn 1.432
_exptl_crystal_density_method 'not measured'
_exptl_crystal_description needles
_exptl_crystal_F_000 968
_exptl_crystal_preparation methanol
_exptl_crystal_size_max 0.30
_exptl_crystal_size_mid 0.20
_exptl_crystal_size_min 0.20
_refine_diff_density_max 0.308
_refine_diff_density_min -0.377
_refine_diff_density_rms 0.060
_refine_ls_extinction_method none
_refine_ls_goodness_of_fit_ref 1.032
_refine_ls_hydrogen_treatment constr
_refine_ls_matrix_type full
_refine_ls_number_parameters 307
_refine_ls_number_reflns 4356
_refine_ls_number_restraints 0
_refine_ls_restrained_S_all 1.032
_refine_ls_R_factor_all 0.0681
_refine_ls_R_factor_gt 0.0472
_refine_ls_shift/su_max 0.000
_refine_ls_shift/su_mean 0.000
_refine_ls_structure_factor_coef Fsqd
_refine_ls_weighting_details 'calc w=1/[\s^2^(Fo^2^)+(0.0553P)^2^+0.4538P] where P=(Fo^2^+2Fc^2^)/3'
_refine_ls_weighting_scheme calc
_refine_ls_wR_factor_gt 0.1082
_refine_ls_wR_factor_ref 0.1263
_reflns_number_gt 3244
_reflns_number_total 4356
_reflns_threshold_expression >2sigma(I)
_cod_data_source_file cg800565a_si_002.cif
_cod_data_source_block ts481c
_cod_depositor_comments
;
The following automatic conversions were performed:

'_symmetry_cell_setting' value 'Monoclinic' changed to 'monoclinic'
according to /home/saulius/struct/CIF-dictionaries/cif_core.dic
dictionary named 'cif_core.dic' version 2.4.1 from 2010-06-29.

Automatic conversion script
Id: cif_fix_values 1715 2011-07-08 13:25:40Z adriana 
;
_cod_original_cell_volume 2136.5(4)
_cod_original_sg_symbol_H-M P2(1)/c
_cod_database_code 4503816

loop_
_symmetry_equiv_pos_as_xyz
'x, y, z'
'-x, y+1/2, -z+1/2'
'-x, -y, -z'
'x, -y-1/2, z-1/2'

loop_
_atom_site_label
_atom_site_type_symbol
_atom_site_fract_x
_atom_site_fract_y
_atom_site_fract_z
_atom_site_U_iso_or_equiv
_atom_site_adp_type
_atom_site_occupancy
_atom_site_symmetry_multiplicity
_atom_site_calc_flag
_atom_site_refinement_flags
O1 O 0.79853(19) 0.53306(5) 0.01178(10) 0.0182(3) Uani 1 1 d .
H1O H 0.7296 0.5421 -0.0700 0.022 Uiso 1 1 d R
O2 O 0.66258(19) 0.44892(6) -0.02765(10) 0.0203(3) Uani 1 1 d .
O3 O 1.1048(2) 0.41782(6) 0.46877(10) 0.0210(3) Uani 1 1 d .
H3O H 1.0915 0.3824 0.4764 0.025 Uiso 1 1 d R
C1 C 0.8568(3) 0.46378(8) 0.14988(14) 0.0145(4) Uani 1 1 d .
C2 C 0.8608(3) 0.40718(8) 0.18075(15) 0.0164(4) Uani 1 1 d .
H2 H 0.8061 0.3795 0.1287 0.020 Uiso 1 1 calc R
C3 C 0.9436(3) 0.39101(8) 0.28639(15) 0.0166(4) Uani 1 1 d .
H3 H 0.9466 0.3523 0.3064 0.020 Uiso 1 1 calc R
C4 C 1.0228(3) 0.43154(8) 0.36374(15) 0.0158(4) Uani 1 1 d .
C5 C 1.0190(3) 0.48793(8) 0.33385(15) 0.0173(4) Uani 1 1 d .
H5 H 1.0721 0.5157 0.3863 0.021 Uiso 1 1 calc R
C6 C 0.9381(3) 0.50369(8) 0.22796(15) 0.0165(4) Uani 1 1 d .
H6 H 0.9378 0.5423 0.2078 0.020 Uiso 1 1 calc R
C7 C 0.7643(3) 0.48121(8) 0.03694(15) 0.0156(4) Uani 1 1 d .
O11 O -0.0307(2) 0.81206(5) -0.01086(10) 0.0211(3) Uani 1 1 d .
O12 O -0.00712(19) 0.72845(5) -0.08673(10) 0.0196(3) Uani 1 1 d .
H12O H 0.0467 0.7204 -0.0232 0.024 Uiso 0.50 1 d PR
O13 O -0.48746(19) 0.85020(5) -0.50275(10) 0.0199(3) Uani 1 1 d .
H13O H -0.5382 0.8819 -0.4991 0.024 Uiso 1 1 d R
C11 C -0.1712(3) 0.79943(8) -0.20039(14) 0.0136(4) Uani 1 1 d .
C12 C -0.2031(3) 0.76351(8) -0.29095(15) 0.0150(4) Uani 1 1 d .
H12 H -0.1532 0.7264 -0.2832 0.018 Uiso 1 1 calc R
C13 C -0.3062(3) 0.78106(8) -0.39168(15) 0.0157(4) Uani 1 1 d .
H13 H -0.3255 0.7562 -0.4526 0.019 Uiso 1 1 calc R
C14 C -0.3815(3) 0.83512(8) -0.40372(14) 0.0147(4) Uani 1 1 d .
C15 C -0.3450(3) 0.87211(8) -0.31481(15) 0.0163(4) Uani 1 1 d .
H15 H -0.3917 0.9096 -0.3231 0.020 Uiso 1 1 calc R
C16 C -0.2411(3) 0.85428(8) -0.21496(15) 0.0165(4) Uani 1 1 d .
H16 H -0.2167 0.8798 -0.1551 0.020 Uiso 1 1 calc R
C17 C -0.0629(3) 0.77982(8) -0.09162(15) 0.0155(4) Uani 1 1 d .
N31 N 0.6316(2) 0.56216(7) 0.81517(12) 0.0173(4) Uani 1 1 d .
N32 N 0.1574(2) 0.70078(7) 0.10699(12) 0.0170(4) Uani 1 1 d .
H32N H 0.0981 0.7110 0.0335 0.020 Uiso 0.50 1 d PR
C31 C 0.5382(3) 0.52384(8) 0.74523(16) 0.0190(4) Uani 1 1 d .
H31 H 0.5313 0.4863 0.7705 0.023 Uiso 1 1 calc R
C32 C 0.4520(3) 0.53612(8) 0.63871(15) 0.0175(4) Uani 1 1 d .
H32 H 0.3866 0.5076 0.5923 0.021 Uiso 1 1 calc R
C33 C 0.4612(3) 0.59085(8) 0.59933(15) 0.0152(4) Uani 1 1 d .
C34 C 0.5578(3) 0.63042(8) 0.67212(15) 0.0176(4) Uani 1 1 d .
H34 H 0.5672 0.6682 0.6491 0.021 Uiso 1 1 calc R
C35 C 0.6405(3) 0.61479(8) 0.77841(15) 0.0171(4) Uani 1 1 d .
H35 H 0.7059 0.6425 0.8269 0.021 Uiso 1 1 calc R
C36 C 0.3674(3) 0.60403(8) 0.48231(15) 0.0177(4) Uani 1 1 d .
H36A H 0.2310 0.6012 0.4744 0.021 Uiso 1 1 calc R
H36B H 0.4039 0.5748 0.4348 0.021 Uiso 1 1 calc R
C37 C 0.4115(3) 0.66181(8) 0.44098(15) 0.0164(4) Uani 1 1 d .
H37A H 0.3724 0.6911 0.4875 0.020 Uiso 1 1 calc R
H37B H 0.5481 0.6650 0.4503 0.020 Uiso 1 1 calc R
C38 C 0.3203(3) 0.67426(8) 0.32308(15) 0.0156(4) Uani 1 1 d .
C39 C 0.2275(3) 0.63387(8) 0.25049(15) 0.0166(4) Uani 1 1 d .
H39 H 0.2192 0.5962 0.2745 0.020 Uiso 1 1 calc R
C40 C 0.1475(3) 0.64834(8) 0.14380(15) 0.0176(4) Uani 1 1 d .
H40 H 0.0838 0.6203 0.0954 0.021 Uiso 1 1 calc R
C41 C 0.2470(3) 0.74039(8) 0.17550(15) 0.0180(4) Uani 1 1 d .
H41 H 0.2542 0.7776 0.1490 0.022 Uiso 1 1 calc R
C42 C 0.3287(3) 0.72871(8) 0.28289(15) 0.0172(4) Uani 1 1 d .
H42 H 0.3907 0.7577 0.3295 0.021 Uiso 1 1 calc R

loop_
_atom_site_aniso_label
_atom_site_aniso_U_11
_atom_site_aniso_U_22
_atom_site_aniso_U_33
_atom_site_aniso_U_23
_atom_site_aniso_U_13
_atom_site_aniso_U_12
O1 0.0231(8) 0.0149(7) 0.0137(7) 0.0030(5) -0.0020(6) -0.0017(6)
O2 0.0239(8) 0.0191(7) 0.0149(7) -0.0009(6) -0.0016(6) -0.0031(6)
O3 0.0296(9) 0.0178(7) 0.0124(7) 0.0028(5) -0.0021(6) -0.0012(6)
C1 0.0132(10) 0.0173(10) 0.0127(9) 0.0014(7) 0.0022(8) 0.0013(8)
C2 0.0176(11) 0.0167(10) 0.0140(9) -0.0033(7) 0.0017(8) -0.0008(8)
C3 0.0192(11) 0.0123(9) 0.0179(10) 0.0020(7) 0.0036(8) 0.0021(8)
C4 0.0149(11) 0.0202(10) 0.0118(9) 0.0006(7) 0.0021(8) 0.0021(8)
C5 0.0184(11) 0.0165(10) 0.0155(10) -0.0039(8) 0.0006(8) -0.0038(8)
C6 0.0180(11) 0.0133(9) 0.0172(10) 0.0021(7) 0.0019(8) -0.0010(8)
C7 0.0158(11) 0.0167(10) 0.0145(9) -0.0020(8) 0.0036(8) 0.0026(8)
O11 0.0282(9) 0.0178(7) 0.0142(7) -0.0021(5) -0.0016(6) 0.0019(6)
O12 0.0261(9) 0.0171(7) 0.0125(7) 0.0023(5) -0.0021(6) 0.0046(6)
O13 0.0248(8) 0.0192(7) 0.0127(7) 0.0015(5) -0.0020(6) 0.0039(6)
C11 0.0098(10) 0.0167(10) 0.0137(9) -0.0006(7) 0.0015(8) -0.0020(8)
C12 0.0143(10) 0.0124(9) 0.0177(10) 0.0000(7) 0.0027(8) -0.0005(8)
C13 0.0163(11) 0.0174(10) 0.0130(9) -0.0022(7) 0.0025(8) -0.0019(8)
C14 0.0133(10) 0.0191(10) 0.0109(9) 0.0025(7) 0.0012(8) -0.0018(8)
C15 0.0177(11) 0.0132(9) 0.0178(10) -0.0003(7) 0.0039(8) 0.0015(8)
C16 0.0179(11) 0.0168(10) 0.0140(9) -0.0011(7) 0.0018(8) -0.0006(8)
C17 0.0153(10) 0.0157(10) 0.0157(10) 0.0015(7) 0.0036(8) -0.0026(8)
N31 0.0181(9) 0.0200(9) 0.0140(8) 0.0020(6) 0.0036(7) 0.0026(7)
N32 0.0176(9) 0.0196(9) 0.0135(8) 0.0017(7) 0.0028(7) 0.0032(7)
C31 0.0217(12) 0.0162(10) 0.0194(10) 0.0043(8) 0.0054(9) 0.0014(8)
C32 0.0184(11) 0.0159(10) 0.0178(10) -0.0007(8) 0.0032(8) 0.0000(8)
C33 0.0128(10) 0.0186(10) 0.0146(9) 0.0022(7) 0.0038(8) 0.0018(8)
C34 0.0199(11) 0.0168(10) 0.0161(10) 0.0029(8) 0.0036(8) -0.0003(8)
C35 0.0181(11) 0.0166(10) 0.0157(10) -0.0007(7) 0.0019(8) -0.0009(8)
C36 0.0201(11) 0.0173(10) 0.0139(9) 0.0008(7) -0.0002(8) 0.0014(8)
C37 0.0163(11) 0.0181(10) 0.0137(9) 0.0012(7) 0.0011(8) 0.0002(8)
C38 0.0116(10) 0.0212(10) 0.0143(9) 0.0011(8) 0.0040(8) 0.0030(8)
C39 0.0186(11) 0.0140(9) 0.0164(10) 0.0013(7) 0.0023(8) 0.0019(8)
C40 0.0172(11) 0.0190(10) 0.0163(10) -0.0022(8) 0.0029(8) 0.0016(8)
C41 0.0172(11) 0.0172(10) 0.0197(10) 0.0028(8) 0.0044(9) 0.0009(8)
C42 0.0169(11) 0.0166(10) 0.0174(10) 0.0005(8) 0.0027(8) -0.0003(8)

loop_
_atom_type_symbol
_atom_type_description
_atom_type_scat_dispersion_real
_atom_type_scat_dispersion_imag
_atom_type_scat_source
C C 0.0033 0.0016 'International Tables Vol C Tables 4.2.6.8 and 6.1.1.4'
H H 0.0000 0.0000 'International Tables Vol C Tables 4.2.6.8 and 6.1.1.4'
N N 0.0061 0.0033 'International Tables Vol C Tables 4.2.6.8 and 6.1.1.4'
O O 0.0106 0.0060 'International Tables Vol C Tables 4.2.6.8 and 6.1.1.4'

loop_
_geom_angle_atom_site_label_1
_geom_angle_atom_site_label_2
_geom_angle_atom_site_label_3
_geom_angle
C7 O1 H1O 110.3
C4 O3 H3O 107.9
C2 C1 C6 118.56(17)
C2 C1 C7 120.58(16)
C6 C1 C7 120.84(17)
C3 C2 C1 120.67(17)
C3 C2 H2 119.7
C1 C2 H2 119.7
C2 C3 C4 120.03(17)
C2 C3 H3 120.0
C4 C3 H3 120.0
O3 C4 C5 118.05(16)
O3 C4 C3 122.26(17)
C5 C4 C3 119.70(17)
C6 C5 C4 119.97(17)
C6 C5 H5 120.0
C4 C5 H5 120.0
C5 C6 C1 121.07(17)
C5 C6 H6 119.5
C1 C6 H6 119.5
O2 C7 O1 123.00(17)
O2 C7 C1 122.17(17)
O1 C7 C1 114.83(16)
C17 O12 H12O 110.1
C14 O13 H13O 110.7
C16 C11 C12 118.18(17)
C16 C11 C17 121.06(16)
C12 C11 C17 120.76(17)
C13 C12 C11 121.12(17)
C13 C12 H12 119.4
C11 C12 H12 119.4
C12 C13 C14 119.96(17)
C12 C13 H13 120.0
C14 C13 H13 120.0
O13 C14 C13 118.34(16)
O13 C14 C15 122.22(17)
C13 C14 C15 119.44(17)
C16 C15 C14 120.05(18)
C16 C15 H15 120.0
C14 C15 H15 120.0
C15 C16 C11 121.16(17)
C15 C16 H16 119.4
C11 C16 H16 119.4
O11 C17 O12 122.84(18)
O11 C17 C11 121.09(17)
O12 C17 C11 116.07(16)
C35 N31 C31 117.67(16)
C40 N32 C41 119.19(16)
C40 N32 H32N 121.3
C41 N32 H32N 119.5
N31 C31 C32 123.32(18)
N31 C31 H31 118.3
C32 C31 H31 118.3
C31 C32 C33 119.48(18)
C31 C32 H32 120.3
C33 C32 H32 120.3
C34 C33 C32 117.00(17)
C34 C33 C36 123.70(17)
C32 C33 C36 119.30(17)
C35 C34 C33 120.08(18)
C35 C34 H34 120.0
C33 C34 H34 120.0
N31 C35 C34 122.45(18)
N31 C35 H35 118.8
C34 C35 H35 118.8
C33 C36 C37 115.57(16)
C33 C36 H36A 108.4
C37 C36 H36A 108.4
C33 C36 H36B 108.4
C37 C36 H36B 108.4
H36A C36 H36B 107.4
C38 C37 C36 115.29(16)
C38 C37 H37A 108.5
C36 C37 H37A 108.5
C38 C37 H37B 108.5
C36 C37 H37B 108.5
H37A C37 H37B 107.5
C39 C38 C42 117.18(17)
C39 C38 C37 123.48(17)
C42 C38 C37 119.34(17)
C40 C39 C38 120.26(18)
C40 C39 H39 119.9
C38 C39 H39 119.9
N32 C40 C39 121.56(18)
N32 C40 H40 119.2
C39 C40 H40 119.2
N32 C41 C42 122.04(18)
N32 C41 H41 119.0
C42 C41 H41 119.0
C41 C42 C38 119.77(18)
C41 C42 H42 120.1
C38 C42 H42 120.1

loop_
_geom_bond_atom_site_label_1
_geom_bond_atom_site_label_2
_geom_bond_distance
O1 C7 1.308(2)
O1 H1O 1.0593
O2 C7 1.238(2)
O3 C4 1.360(2)
O3 H3O 0.8530
C1 C2 1.396(3)
C1 C6 1.397(3)
C1 C7 1.486(3)
C2 C3 1.383(3)
C2 H2 0.9500
C3 C4 1.397(3)
C3 H3 0.9500
C4 C5 1.388(3)
C5 C6 1.380(3)
C5 H5 0.9500
C6 H6 0.9500
O11 C17 1.249(2)
O12 C17 1.283(2)
O12 H12O 0.8290
O13 C14 1.358(2)
O13 H13O 0.8447
C11 C16 1.396(3)
C11 C12 1.397(3)
C11 C17 1.492(3)
C12 C13 1.384(3)
C12 H12 0.9500
C13 C14 1.392(3)
C13 H13 0.9500
C14 C15 1.397(3)
C15 C16 1.379(3)
C15 H15 0.9500
C16 H16 0.9500
N31 C35 1.337(2)
N31 C31 1.341(2)
N32 C40 1.335(2)
N32 C41 1.342(2)
N32 H32N 0.9585
C31 C32 1.376(3)
C31 H31 0.9500
C32 C33 1.396(3)
C32 H32 0.9500
C33 C34 1.389(3)
C33 C36 1.508(2)
C34 C35 1.386(3)
C34 H34 0.9500
C35 H35 0.9500
C36 C37 1.526(2)
C36 H36A 0.9900
C36 H36B 0.9900
C37 C38 1.510(3)
C37 H37A 0.9900
C37 H37B 0.9900
C38 C39 1.391(3)
C38 C42 1.393(3)
C39 C40 1.379(3)
C39 H39 0.9500
C40 H40 0.9500
C41 C42 1.375(3)
C41 H41 0.9500
C42 H42 0.9500

loop_
_geom_hbond_atom_site_label_D
_geom_hbond_atom_site_label_H
_geom_hbond_atom_site_label_A
_geom_hbond_distance_DH
_geom_hbond_distance_HA
_geom_hbond_distance_DA
_geom_hbond_angle_DHA
_geom_hbond_site_symmetry_A
O1 H1O N31 1.06 1.54 2.590(2) 173.5 1_554
O3 H3O O11 0.85 1.81 2.6455(19) 167.8 2_645
O12 H12O N32 0.83 1.72 2.546(2) 177.6 .
O13 H13O O2 0.84 1.90 2.7411(19) 171.6 2_554
N32 H32N O12 0.96 1.59 2.546(2) 177.8 .

loop_
_geom_torsion_atom_site_label_1
_geom_torsion_atom_site_label_2
_geom_torsion_atom_site_label_3
_geom_torsion_atom_site_label_4
_geom_torsion
C6 C1 C2 C3 0.0(3)
C7 C1 C2 C3 -178.75(18)
C1 C2 C3 C4 0.6(3)
C2 C3 C4 O3 179.60(17)
C2 C3 C4 C5 -0.4(3)
O3 C4 C5 C6 179.63(17)
C3 C4 C5 C6 -0.3(3)
C4 C5 C6 C1 1.0(3)
C2 C1 C6 C5 -0.8(3)
C7 C1 C6 C5 177.96(18)
C2 C1 C7 O2 12.2(3)
C6 C1 C7 O2 -166.53(18)
C2 C1 C7 O1 -168.04(17)
C6 C1 C7 O1 13.2(3)
C16 C11 C12 C13 -2.0(3)
C17 C11 C12 C13 178.87(17)
C11 C12 C13 C14 -0.6(3)
C12 C13 C14 O13 -177.66(17)
C12 C13 C14 C15 2.9(3)
O13 C14 C15 C16 178.07(17)
C13 C14 C15 C16 -2.5(3)
C14 C15 C16 C11 -0.2(3)
C12 C11 C16 C15 2.5(3)
C17 C11 C16 C15 -178.46(17)
C16 C11 C17 O11 -0.5(3)
C12 C11 C17 O11 178.54(18)
C16 C11 C17 O12 179.12(18)
C12 C11 C17 O12 -1.8(3)
C35 N31 C31 C32 -0.1(3)
N31 C31 C32 C33 0.4(3)
C31 C32 C33 C34 -0.5(3)
C31 C32 C33 C36 179.62(18)
C32 C33 C34 C35 0.3(3)
C36 C33 C34 C35 -179.83(18)
C31 N31 C35 C34 -0.1(3)
C33 C34 C35 N31 0.0(3)
C34 C33 C36 C37 9.9(3)
C32 C33 C36 C37 -170.24(17)
C33 C36 C37 C38 178.80(16)
C36 C37 C38 C39 -10.2(3)
C36 C37 C38 C42 170.22(17)
C42 C38 C39 C40 -0.4(3)
C37 C38 C39 C40 -179.99(18)
C41 N32 C40 C39 -0.1(3)
C38 C39 C40 N32 0.4(3)
C40 N32 C41 C42 -0.3(3)
N32 C41 C42 C38 0.3(3)
C39 C38 C42 C41 0.0(3)
C37 C38 C42 C41 179.64(18)
